data_7711422
loop_
_publ_author_name
'Oyarzabal, Itziar'
'Zabala-Lekuona, Andoni'
'Mota, Antonio J.'
'Palacios, Mar\'ia A'
'Rodr\'iguez-Di\'eguez, Antonio'
'Lorusso, Giulia'
'Evangelisti, Marco'
'Rodr\'iguez-Esteban, Corina'
'Brechin, Euan K.'
'Seco, Jos\'e M'
'Colacio, Enrique'

_publ_section_title
;
 Magneto-thermal properties and slow magnetic relaxation in Mn(II)Ln(III)
 complexes: influence of magnetic coupling on the magneto-caloric effect.
;
_journal_issue 34
_journal_name_full 'Dalton transactions (Cambridge, England : 2003)'
_journal_page_first 12954
_journal_page_last 12967
_journal_paper_doi 10.1039/d2dt01869a
_journal_volume 51
_journal_year 2022
_chemical_formula_moiety 'C26 H41 Dy Mn N6 O14'
_chemical_formula_sum 'C26 H41 Dy Mn N6 O14'
_chemical_formula_weight 879.09
_space_group_crystal_system monoclinic
_space_group_IT_number 14
_space_group_name_Hall '-P 2yn'
_space_group_name_H-M_alt 'P 1 21/n 1'
_atom_sites_solution_hydrogens mixed
_audit_creation_method SHELXL-2018/3
_audit_update_record
;
2022-04-27 deposited with the CCDC.	2022-08-05 downloaded from the CCDC.
;
_cell_angle_alpha 90
_cell_angle_beta 92.7364(12)
_cell_angle_gamma 90
_cell_formula_units_Z 4
_cell_length_a 12.7783(8)
_cell_length_b 16.8706(11)
_cell_length_c 15.5190(10)
_cell_measurement_reflns_used 4239
_cell_measurement_temperature 100(2)
_cell_measurement_theta_max 26.802
_cell_measurement_theta_min 2.352
_cell_volume 3341.7(4)
_computing_cell_refinement 'Bruker Apex II'
_computing_data_collection 'Bruker Apex II'
_computing_data_reduction 'Bruker Apex II'
_computing_structure_refinement 'SHELXL-2018/3 (Sheldrick, 2018)'
_computing_structure_solution 'SHELXS-97 (Sheldrick, 1990)'
_diffrn_ambient_temperature 100(2)
_diffrn_measured_fraction_theta_full 0.997
_diffrn_measured_fraction_theta_max 0.997
_diffrn_measurement_device_type 'Bruker Axs APEX automatic diffractometer'
_diffrn_measurement_method 'phi and omega scans'
_diffrn_radiation_type MoK\a
_diffrn_radiation_wavelength 0.71069
_diffrn_reflns_av_R_equivalents 0.0414
_diffrn_reflns_av_unetI/netI 0.0479
_diffrn_reflns_Laue_measured_fraction_full 0.997
_diffrn_reflns_Laue_measured_fraction_max 0.997
_diffrn_reflns_limit_h_max 15
_diffrn_reflns_limit_h_min -13
_diffrn_reflns_limit_k_max 20
_diffrn_reflns_limit_k_min -16
_diffrn_reflns_limit_l_max 18
_diffrn_reflns_limit_l_min -17
_diffrn_reflns_number 17668
_diffrn_reflns_point_group_measured_fraction_full 0.997
_diffrn_reflns_point_group_measured_fraction_max 0.997
_diffrn_reflns_theta_full 25.000
_diffrn_reflns_theta_max 25.000
_diffrn_reflns_theta_min 1.784
_diffrn_source 'fine-focus sealed tube'
_exptl_absorpt_coefficient_mu 2.671
_exptl_absorpt_correction_T_max 0.7786
_exptl_absorpt_correction_T_min 0.6608
_exptl_absorpt_correction_type multi-scan
_exptl_absorpt_process_details
;
SADABS-2008/1 (Bruker,2008) was used for absorption correction.
wR2(int) was 0.0587 before and 0.0425 after correction.
The Ratio of minimum to maximum transmission is 0.8487.
The \l/2 correction factor is 0.0015.
;
_exptl_crystal_colour Colourless
_exptl_crystal_density_diffrn 1.747
_exptl_crystal_density_method 'not measured'
_exptl_crystal_description Block
_exptl_crystal_F_000 1768
_exptl_crystal_size_max 0.19
_exptl_crystal_size_mid 0.09
_exptl_crystal_size_min 0.07
_refine_diff_density_max 1.262
_refine_diff_density_min -0.627
_refine_diff_density_rms 0.114
_refine_ls_extinction_method none
_refine_ls_goodness_of_fit_ref 1.035
_refine_ls_hydrogen_treatment mixed
_refine_ls_matrix_type full
_refine_ls_number_parameters 445
_refine_ls_number_reflns 5872
_refine_ls_number_restraints 0
_refine_ls_restrained_S_all 1.035
_refine_ls_R_factor_all 0.0443
_refine_ls_R_factor_gt 0.0343
_refine_ls_shift/su_max 0.001
_refine_ls_shift/su_mean 0.000
_refine_ls_structure_factor_coef Fsqd
_refine_ls_weighting_details 'w=1/[\s^2^(Fo^2^)+(0.0361P)^2^+0.8854P] where P=(Fo^2^+2Fc^2^)/3'
_refine_ls_weighting_scheme calc
_refine_ls_wR_factor_gt 0.0732
_refine_ls_wR_factor_ref 0.0779
_reflns_Friedel_coverage 0.000
_reflns_number_gt 4936
_reflns_number_total 5872
_reflns_threshold_expression 'I > 2\s(I)'
_cod_data_source_file d2dt01869a2.cif
_cod_data_source_block Compound3
_cod_original_sg_symbol_H-M 'P 21/n'
_cod_database_code 7711422
_shelx_space_group_comment
;
The symmetry employed for this shelxl refinement is uniquely defined
by the following loop, which should always be used as a source of
symmetry information in preference to the above space-group names.
They are only intended as comments.
;

loop_
_space_group_symop_operation_xyz
'x, y, z'
'-x+1/2, y+1/2, -z+1/2'
'-x, -y, -z'
'x-1/2, -y-1/2, z-1/2'

loop_
_atom_site_label
_atom_site_type_symbol
_atom_site_fract_x
_atom_site_fract_y
_atom_site_fract_z
_atom_site_U_iso_or_equiv
_atom_site_adp_type
_atom_site_occupancy
_atom_site_site_symmetry_order
_atom_site_calc_flag
_atom_site_refinement_flags_posn
_atom_site_refinement_flags_adp
_atom_site_refinement_flags_occupancy
_atom_site_disorder_assembly
_atom_site_disorder_group
Mn1 Mn 0.88992(5) 0.37222(4) 0.31048(4) 0.01731(16) Uani 1 1 d . . . . .
Dy1 Dy 0.88683(2) 0.24021(2) 0.49757(2) 0.01661(8) Uani 1 1 d . . . . .
C1A C 1.0379(3) 0.0712(2) 0.4226(3) 0.0218(10) Uani 1 1 d . . . . .
H1AA H 1.064307 0.058737 0.367333 0.033 Uiso 1 1 calc R U . . .
H1AB H 0.970562 0.046946 0.427642 0.033 Uiso 1 1 calc R U . . .
H1AC H 1.085519 0.051623 0.467364 0.033 Uiso 1 1 calc R U . . .
C2A C 1.1123(3) 0.1999(3) 0.4049(3) 0.0178(10) Uani 1 1 d . . . . .
C3A C 1.0865(3) 0.2790(3) 0.3862(3) 0.0166(9) Uani 1 1 d . . . . .
C4A C 1.1633(3) 0.3277(2) 0.3540(3) 0.0169(9) Uani 1 1 d . . . . .
C5A C 1.2645(3) 0.2978(3) 0.3471(3) 0.0193(10) Uani 1 1 d . . . . .
H5A H 1.315301 0.330639 0.325132 0.023 Uiso 1 1 calc R U . . .
C6A C 1.2923(3) 0.2219(3) 0.3713(3) 0.0196(10) Uani 1 1 d . . . . .
C8A C 1.4037(3) 0.1940(3) 0.3667(3) 0.0239(11) Uani 1 1 d . . . . .
H8AA H 1.426264 0.200977 0.309065 0.036 Uiso 1 1 calc R U . . .
H8AB H 1.407825 0.138850 0.381913 0.036 Uiso 1 1 calc R U . . .
H8AC H 1.447982 0.224170 0.406093 0.036 Uiso 1 1 calc R U . . .
C7A C 1.2135(3) 0.1718(3) 0.3992(3) 0.0195(10) Uani 1 1 d . . . . .
H7A H 1.229102 0.119528 0.413873 0.023 Uiso 1 1 calc R U . . .
C9A C 1.1365(3) 0.4101(3) 0.3225(3) 0.0198(10) Uani 1 1 d . . . . .
H9AA H 1.115193 0.441701 0.370946 0.024 Uiso 1 1 calc R U . . .
H9AB H 1.198745 0.434362 0.300706 0.024 Uiso 1 1 calc R U . . .
C10A C 1.0440(4) 0.4933(3) 0.2202(3) 0.0291(11) Uani 1 1 d . . . . .
H10A H 1.107888 0.506668 0.193403 0.044 Uiso 1 1 calc R U . . .
H10B H 1.033347 0.529146 0.266949 0.044 Uiso 1 1 calc R U . . .
H10C H 0.986328 0.497216 0.178475 0.044 Uiso 1 1 calc R U . . .
C11A C 1.0754(3) 0.3570(3) 0.1826(3) 0.0203(10) Uani 1 1 d . . . . .
H11A H 1.106484 0.308952 0.206671 0.024 Uiso 1 1 calc R U . . .
H11B H 1.125762 0.381556 0.146140 0.024 Uiso 1 1 calc R U . . .
C12A C 0.9780(4) 0.3365(3) 0.1294(3) 0.0284(11) Uani 1 1 d . . . . .
H12A H 0.951345 0.383840 0.100387 0.034 Uiso 1 1 calc R U . . .
H12B H 0.995123 0.298277 0.085606 0.034 Uiso 1 1 calc R U . . .
C13A C 0.9157(4) 0.2180(3) 0.2051(3) 0.0304(12) Uani 1 1 d . . . . .
H13A H 0.909095 0.186636 0.153510 0.046 Uiso 1 1 calc R U . . .
H13B H 0.865895 0.200009 0.245250 0.046 Uiso 1 1 calc R U . . .
H13C H 0.985281 0.212582 0.230549 0.046 Uiso 1 1 calc R U . . .
C14A C 0.7919(4) 0.3093(3) 0.1349(3) 0.0291(12) Uani 1 1 d . . . . .
H14A H 0.744930 0.268901 0.155193 0.035 Uiso 1 1 calc R U . . .
H14B H 0.801457 0.299707 0.074122 0.035 Uiso 1 1 calc R U . . .
C15A C 0.7432(3) 0.3894(3) 0.1456(3) 0.0258(11) Uani 1 1 d . . . . .
H15A H 0.787394 0.429500 0.121238 0.031 Uiso 1 1 calc R U . . .
H15B H 0.675527 0.390896 0.114520 0.031 Uiso 1 1 calc R U . . .
C16A C 0.7011(4) 0.4915(3) 0.2463(3) 0.0275(11) Uani 1 1 d . . . . .
H16A H 0.756023 0.523935 0.225087 0.041 Uiso 1 1 calc R U . . .
H16B H 0.691763 0.503827 0.305828 0.041 Uiso 1 1 calc R U . . .
H16C H 0.637100 0.501657 0.213249 0.041 Uiso 1 1 calc R U . . .
C17A C 0.6423(3) 0.3572(3) 0.2676(3) 0.0202(10) Uani 1 1 d . . . . .
H17A H 0.659355 0.301930 0.258263 0.024 Uiso 1 1 calc R U . . .
H17B H 0.579282 0.369251 0.232775 0.024 Uiso 1 1 calc R U . . .
C18A C 0.6205(3) 0.3689(3) 0.3614(3) 0.0178(9) Uani 1 1 d . . . . .
C19A C 0.6961(3) 0.3481(2) 0.4248(3) 0.0158(9) Uani 1 1 d . . . . .
C20A C 0.6700(3) 0.3548(2) 0.5112(3) 0.0169(9) Uani 1 1 d . . . . .
C25A C 0.7407(3) 0.3513(3) 0.6577(3) 0.0208(10) Uani 1 1 d . . . . .
H25A H 0.722167 0.406054 0.663850 0.031 Uiso 1 1 calc R U . . .
H25B H 0.805529 0.341017 0.689596 0.031 Uiso 1 1 calc R U . . .
H25C H 0.686537 0.318528 0.679544 0.031 Uiso 1 1 calc R U . . .
C21A C 0.5731(3) 0.3789(2) 0.5348(3) 0.0175(9) Uani 1 1 d . . . . .
H21A H 0.558829 0.382535 0.592896 0.021 Uiso 1 1 calc R U . . .
C22A C 0.4959(3) 0.3981(2) 0.4718(3) 0.0177(9) Uani 1 1 d . . . . .
C24A C 0.3878(3) 0.4212(3) 0.4963(3) 0.0212(10) Uani 1 1 d . . . . .
H24A H 0.352443 0.448215 0.448874 0.032 Uiso 1 1 calc R U . . .
H24B H 0.392710 0.455701 0.545543 0.032 Uiso 1 1 calc R U . . .
H24C H 0.349088 0.374524 0.510218 0.032 Uiso 1 1 calc R U . . .
C23A C 0.5219(3) 0.3939(2) 0.3858(3) 0.0194(10) Uani 1 1 d . . . . .
H23A H 0.471962 0.408188 0.343106 0.023 Uiso 1 1 calc R U . . .
N1A N 1.0510(3) 0.4119(2) 0.2533(2) 0.0187(8) Uani 1 1 d . . . . .
N2A N 0.8950(3) 0.3029(2) 0.1835(2) 0.0242(9) Uani 1 1 d . . . . .
N3A N 0.7295(3) 0.4073(2) 0.2382(2) 0.0194(8) Uani 1 1 d . . . . .
O1A O 1.0280(2) 0.15583(17) 0.43082(18) 0.0199(7) Uani 1 1 d . . . . .
O2A O 0.9875(2) 0.30315(17) 0.39823(17) 0.0171(6) Uani 1 1 d . . . . .
O3A O 0.7922(2) 0.32253(17) 0.40591(17) 0.0176(7) Uani 1 1 d . . . . .
O4A O 0.7525(2) 0.33367(17) 0.56831(17) 0.0185(7) Uani 1 1 d . . . . .
N1E N 1.0473(3) 0.3154(2) 0.6127(2) 0.0215(9) Uani 1 1 d . . . . .
O1E O 1.0582(2) 0.24597(17) 0.58433(19) 0.0227(7) Uani 1 1 d . . . . .
O2E O 0.9638(2) 0.35121(18) 0.58857(19) 0.0229(7) Uani 1 1 d . . . . .
O3E O 1.1145(2) 0.34724(19) 0.6615(2) 0.0304(8) Uani 1 1 d . . . . .
N1D N 0.8748(3) 0.1274(2) 0.6383(2) 0.0207(8) Uani 1 1 d . . . . .
O2D O 0.9041(2) 0.10758(18) 0.56443(18) 0.0240(7) Uani 1 1 d . . . . .
O1D O 0.8580(2) 0.20122(18) 0.64919(18) 0.0228(7) Uani 1 1 d . . . . .
O3D O 0.8630(2) 0.07850(18) 0.69510(19) 0.0259(7) Uani 1 1 d . . . . .
N1C N 0.7202(3) 0.1366(2) 0.4326(2) 0.0259(9) Uani 1 1 d . . . . .
O2C O 0.8060(2) 0.14489(18) 0.39369(19) 0.0240(7) Uani 1 1 d . . . . .
O1C O 0.7119(2) 0.17895(17) 0.49944(18) 0.0228(7) Uani 1 1 d . . . . .
O3C O 0.6524(3) 0.0911(2) 0.4069(2) 0.0423(10) Uani 1 1 d . . . . .
C1M C 0.8677(4) 0.5011(3) 0.4622(3) 0.0273(11) Uani 1 1 d . . . . .
H1MA H 0.793395 0.509644 0.462194 0.041 Uiso 1 1 calc R U . . .
H1MB H 0.903538 0.546587 0.486151 0.041 Uiso 1 1 calc R U . . .
H1MC H 0.885719 0.455202 0.496414 0.041 Uiso 1 1 calc R U . . .
O1M O 0.8978(3) 0.4889(2) 0.3763(2) 0.0260(8) Uani 1 1 d . . . . .
H1M H 0.892(5) 0.526(4) 0.342(4) 0.10(3) Uiso 1 1 d . . . . .

loop_
_atom_site_aniso_label
_atom_site_aniso_U_11
_atom_site_aniso_U_22
_atom_site_aniso_U_33
_atom_site_aniso_U_23
_atom_site_aniso_U_13
_atom_site_aniso_U_12
Mn1 0.0147(3) 0.0242(4) 0.0132(3) 0.0007(3) 0.0015(3) 0.0015(3)
Dy1 0.01466(12) 0.02050(13) 0.01482(12) 0.00134(8) 0.00211(8) 0.00034(9)
C1A 0.027(3) 0.018(2) 0.021(2) -0.0014(18) 0.006(2) -0.005(2)
C2A 0.015(2) 0.025(3) 0.013(2) 0.0020(18) 0.0038(17) -0.001(2)
C3A 0.012(2) 0.027(3) 0.010(2) -0.0002(18) -0.0007(17) 0.0028(19)
C4A 0.017(2) 0.019(2) 0.015(2) -0.0026(17) 0.0031(17) -0.0020(19)
C5A 0.013(2) 0.029(3) 0.016(2) -0.0004(19) -0.0010(18) -0.004(2)
C6A 0.015(2) 0.029(3) 0.014(2) -0.0016(18) -0.0002(18) -0.002(2)
C8A 0.019(3) 0.029(3) 0.023(3) -0.005(2) 0.0011(19) 0.000(2)
C7A 0.021(2) 0.020(3) 0.017(2) 0.0025(18) 0.0017(18) 0.006(2)
C9A 0.018(2) 0.022(3) 0.019(2) 0.0009(18) 0.0016(18) -0.0024(19)
C10A 0.031(3) 0.030(3) 0.026(3) 0.007(2) 0.005(2) 0.004(2)
C11A 0.017(2) 0.027(3) 0.017(2) -0.0002(18) 0.0037(18) 0.002(2)
C12A 0.027(3) 0.043(3) 0.015(2) -0.003(2) 0.005(2) 0.000(2)
C13A 0.029(3) 0.033(3) 0.030(3) -0.006(2) 0.003(2) 0.003(2)
C14A 0.025(3) 0.042(3) 0.020(3) -0.011(2) -0.004(2) -0.003(2)
C15A 0.015(2) 0.047(3) 0.016(2) 0.001(2) -0.0014(18) 0.002(2)
C16A 0.026(3) 0.032(3) 0.024(3) 0.007(2) -0.002(2) 0.002(2)
C17A 0.013(2) 0.029(3) 0.019(2) -0.0010(19) -0.0006(18) 0.0005(19)
C18A 0.014(2) 0.022(2) 0.018(2) 0.0029(18) 0.0014(17) -0.0027(19)
C19A 0.013(2) 0.015(2) 0.019(2) 0.0044(17) 0.0031(17) -0.0009(18)
C20A 0.016(2) 0.018(2) 0.017(2) -0.0001(17) 0.0011(18) -0.0071(19)
C25A 0.018(2) 0.029(3) 0.016(2) -0.0006(18) 0.0035(18) 0.004(2)
C21A 0.016(2) 0.021(2) 0.016(2) -0.0014(17) 0.0030(18) -0.0032(19)
C22A 0.012(2) 0.014(2) 0.027(2) -0.0026(18) 0.0025(18) 0.0005(18)
C24A 0.014(2) 0.026(3) 0.023(2) -0.0028(19) 0.0003(18) 0.004(2)
C23A 0.016(2) 0.020(2) 0.022(2) 0.0028(18) -0.0065(18) -0.0001(19)
N1A 0.020(2) 0.021(2) 0.0158(19) 0.0017(15) -0.0003(15) 0.0012(16)
N2A 0.018(2) 0.036(2) 0.018(2) -0.0035(17) 0.0033(16) -0.0006(18)
N3A 0.016(2) 0.030(2) 0.0123(18) 0.0018(15) 0.0033(15) 0.0007(17)
O1A 0.0181(17) 0.0167(17) 0.0254(17) 0.0019(13) 0.0070(13) -0.0031(13)
O2A 0.0130(15) 0.0193(17) 0.0193(16) 0.0032(12) 0.0025(12) 0.0019(13)
O3A 0.0119(15) 0.0268(18) 0.0144(15) 0.0009(12) 0.0027(12) 0.0045(13)
O4A 0.0133(15) 0.0284(18) 0.0139(15) 0.0020(12) 0.0023(12) 0.0024(13)
N1E 0.020(2) 0.027(2) 0.018(2) 0.0030(16) -0.0004(16) 0.0010(18)
O1E 0.0198(17) 0.026(2) 0.0216(17) 0.0015(13) -0.0010(13) 0.0050(14)
O2E 0.0145(16) 0.0258(18) 0.0282(18) 0.0023(14) -0.0032(13) 0.0034(14)
O3E 0.0247(18) 0.035(2) 0.0303(19) -0.0040(15) -0.0131(15) -0.0011(16)
N1D 0.016(2) 0.027(2) 0.020(2) 0.0001(17) 0.0020(15) 0.0005(17)
O2D 0.0304(18) 0.0239(18) 0.0187(17) -0.0014(13) 0.0111(14) 0.0043(15)
O1D 0.0267(18) 0.0186(18) 0.0232(17) -0.0006(13) 0.0021(13) 0.0043(14)
O3D 0.0333(19) 0.0263(18) 0.0188(17) 0.0055(14) 0.0075(14) 0.0045(15)
N1C 0.025(2) 0.026(2) 0.028(2) -0.0042(18) 0.0013(18) -0.0026(19)
O2C 0.0195(17) 0.0282(19) 0.0248(17) -0.0042(14) 0.0058(13) -0.0014(14)
O1C 0.0261(18) 0.0230(18) 0.0196(17) -0.0021(13) 0.0047(13) -0.0016(14)
O3C 0.0241(19) 0.048(2) 0.055(2) -0.0211(19) 0.0011(17) -0.0142(18)
C1M 0.032(3) 0.027(3) 0.023(3) -0.003(2) 0.000(2) 0.000(2)
O1M 0.0285(19) 0.025(2) 0.0248(19) -0.0018(15) 0.0035(15) 0.0005(15)

loop_
_atom_type_symbol
_atom_type_description
_atom_type_scat_dispersion_real
_atom_type_scat_dispersion_imag
_atom_type_scat_source
C C 0.0033 0.0016 'International Tables Vol C Tables 4.2.6.8 and 6.1.1.4'
H H 0.0000 0.0000 'International Tables Vol C Tables 4.2.6.8 and 6.1.1.4'
Dy Dy -0.1892 4.4098 'International Tables Vol C Tables 4.2.6.8 and 6.1.1.4'
Mn Mn 0.3368 0.7283 'International Tables Vol C Tables 4.2.6.8 and 6.1.1.4'
N N 0.0061 0.0033 'International Tables Vol C Tables 4.2.6.8 and 6.1.1.4'
O O 0.0106 0.0060 'International Tables Vol C Tables 4.2.6.8 and 6.1.1.4'

loop_
_geom_angle_atom_site_label_1
_geom_angle_atom_site_label_2
_geom_angle_atom_site_label_3
_geom_angle
_geom_angle_site_symmetry_1
_geom_angle_site_symmetry_3
_geom_angle_publ_flag
O2A Mn1 O3A 71.95(10) . . ?
O2A Mn1 O1M 100.23(12) . . ?
O3A Mn1 O1M 92.52(11) . . ?
O2A Mn1 N2A 103.21(12) . . ?
O3A Mn1 N2A 115.69(12) . . ?
O1M Mn1 N2A 147.70(13) . . ?
O2A Mn1 N3A 154.32(11) . . ?
O3A Mn1 N3A 84.59(11) . . ?
O1M Mn1 N3A 90.88(13) . . ?
N2A Mn1 N3A 77.29(12) . . ?
O2A Mn1 N1A 84.41(11) . . ?
O3A Mn1 N1A 155.22(11) . . ?
O1M Mn1 N1A 84.31(12) . . ?
N2A Mn1 N1A 76.26(12) . . ?
N3A Mn1 N1A 119.95(12) . . ?
O3A Dy1 O2A 66.51(9) . . ?
O3A Dy1 O1C 79.01(10) . . ?
O2A Dy1 O1C 137.23(10) . . ?
O3A Dy1 O2C 78.31(10) . . ?
O2A Dy1 O2C 95.30(10) . . ?
O1C Dy1 O2C 51.90(9) . . ?
O3A Dy1 O2D 147.47(10) . . ?
O2A Dy1 O2D 130.87(9) . . ?
O1C Dy1 O2D 71.23(10) . . ?
O2C Dy1 O2D 73.17(10) . . ?
O3A Dy1 O1D 130.55(9) . . ?
O2A Dy1 O1D 149.79(10) . . ?
O1C Dy1 O1D 72.71(10) . . ?
O2C Dy1 O1D 111.68(10) . . ?
O2D Dy1 O1D 51.52(9) . . ?
O3A Dy1 O2E 94.47(10) . . ?
O2A Dy1 O2E 79.49(9) . . ?
O1C Dy1 O2E 129.48(9) . . ?
O2C Dy1 O2E 172.40(10) . . ?
O2D Dy1 O2E 114.41(9) . . ?
O1D Dy1 O2E 74.78(10) . . ?
O3A Dy1 O1E 136.76(10) . . ?
O2A Dy1 O1E 80.89(10) . . ?
O1C Dy1 O1E 140.94(10) . . ?
O2C Dy1 O1E 134.48(10) . . ?
O2D Dy1 O1E 75.68(10) . . ?
O1D Dy1 O1E 70.64(10) . . ?
O2E Dy1 O1E 50.54(9) . . ?
O3A Dy1 O1A 116.59(9) . . ?
O2A Dy1 O1A 63.88(9) . . ?
O1C Dy1 O1A 115.44(9) . . ?
O2C Dy1 O1A 69.75(9) . . ?
O2D Dy1 O1A 67.39(9) . . ?
O1D Dy1 O1A 112.04(9) . . ?
O2E Dy1 O1A 112.16(9) . . ?
O1E Dy1 O1A 68.00(9) . . ?
O3A Dy1 O4A 63.71(9) . . ?
O2A Dy1 O4A 113.62(9) . . ?
O1C Dy1 O4A 68.49(9) . . ?
O2C Dy1 O4A 113.90(9) . . ?
O2D Dy1 O4A 114.67(9) . . ?
O1D Dy1 O4A 68.41(9) . . ?
O2E Dy1 O4A 64.02(9) . . ?
O1E Dy1 O4A 108.92(9) . . ?
O1A Dy1 O4A 176.06(9) . . ?
O3A Dy1 N1C 78.00(10) . . ?
O2A Dy1 N1C 117.87(10) . . ?
O1C Dy1 N1C 25.77(9) . . ?
O2C Dy1 N1C 26.14(9) . . ?
O2D Dy1 N1C 69.49(11) . . ?
O1D Dy1 N1C 91.75(10) . . ?
O2E Dy1 N1C 154.79(10) . . ?
O1E Dy1 N1C 144.63(10) . . ?
O1A Dy1 N1C 92.53(10) . . ?
O4A Dy1 N1C 91.36(10) . . ?
O3A Dy1 N1D 144.91(9) . . ?
O2A Dy1 N1D 148.50(10) . . ?
O1C Dy1 N1D 68.66(10) . . ?
O2C Dy1 N1D 91.64(10) . . ?
O2D Dy1 N1D 25.66(9) . . ?
O1D Dy1 N1D 25.91(9) . . ?
O2E Dy1 N1D 95.67(10) . . ?
O1E Dy1 N1D 72.49(10) . . ?
O1A Dy1 N1D 90.20(9) . . ?
O4A Dy1 N1D 91.16(9) . . ?
N1C Dy1 N1D 78.61(10) . . ?
O1A C2A C7A 125.3(4) . . ?
O1A C2A C3A 113.2(3) . . ?
C7A C2A C3A 121.6(4) . . ?
O2A C3A C4A 123.6(4) . . ?
O2A C3A C2A 118.1(4) . . ?
C4A C3A C2A 118.3(4) . . ?
C3A C4A C5A 119.1(4) . . ?
C3A C4A C9A 120.5(4) . . ?
C5A C4A C9A 120.3(4) . . ?
C6A C5A C4A 122.8(4) . . ?
C5A C6A C7A 117.8(4) . . ?
C5A C6A C8A 120.7(4) . . ?
C7A C6A C8A 121.4(4) . . ?
C2A C7A C6A 120.1(4) . . ?
N1A C9A C4A 113.4(3) . . ?
N1A C11A C12A 110.7(3) . . ?
N2A C12A C11A 111.7(4) . . ?
N2A C14A C15A 111.7(4) . . ?
N3A C15A C14A 111.1(4) . . ?
N3A C17A C18A 113.4(3) . . ?
C19A C18A C23A 119.2(4) . . ?
C19A C18A C17A 119.7(4) . . ?
C23A C18A C17A 120.8(4) . . ?
O3A C19A C18A 122.4(4) . . ?
O3A C19A C20A 119.6(4) . . ?
C18A C19A C20A 118.0(4) . . ?
C21A C20A O4A 124.9(4) . . ?
C21A C20A C19A 122.6(4) . . ?
O4A C20A C19A 112.5(3) . . ?
C20A C21A C22A 119.9(4) . . ?
C23A C22A C21A 117.9(4) . . ?
C23A C22A C24A 121.4(4) . . ?
C21A C22A C24A 120.7(4) . . ?
C22A C23A C18A 122.4(4) . . ?
C10A N1A C11A 109.7(3) . . ?
C10A N1A C9A 107.5(3) . . ?
C11A N1A C9A 110.4(3) . . ?
C10A N1A Mn1 110.8(3) . . ?
C11A N1A Mn1 108.5(2) . . ?
C9A N1A Mn1 110.0(2) . . ?
C14A N2A C13A 109.0(4) . . ?
C14A N2A C12A 108.8(4) . . ?
C13A N2A C12A 111.6(3) . . ?
C14A N2A Mn1 109.7(3) . . ?
C13A N2A Mn1 108.0(3) . . ?
C12A N2A Mn1 109.8(3) . . ?
C16A N3A C15A 108.6(3) . . ?
C16A N3A C17A 109.3(3) . . ?
C15A N3A C17A 107.8(3) . . ?
C16A N3A Mn1 114.4(3) . . ?
C15A N3A Mn1 105.6(2) . . ?
C17A N3A Mn1 110.9(2) . . ?
C2A O1A C1A 115.7(3) . . ?
C2A O1A Dy1 113.1(2) . . ?
C1A O1A Dy1 130.9(2) . . ?
C3A O2A Mn1 126.6(2) . . ?
C3A O2A Dy1 120.5(2) . . ?
Mn1 O2A Dy1 110.36(11) . . ?
C19A O3A Mn1 126.1(2) . . ?
C19A O3A Dy1 121.2(2) . . ?
Mn1 O3A Dy1 110.93(11) . . ?
C20A O4A C25A 116.9(3) . . ?
C20A O4A Dy1 112.3(2) . . ?
C25A O4A Dy1 129.3(2) . . ?
O3E N1E O1E 122.1(4) . . ?
O3E N1E O2E 121.4(4) . . ?
O1E N1E O2E 116.5(4) . . ?
O3E N1E Dy1 179.6(3) . . ?
O1E N1E Dy1 58.2(2) . . ?
O2E N1E Dy1 58.3(2) . . ?
N1E O1E Dy1 96.6(2) . . ?
N1E O2E Dy1 96.4(2) . . ?
O3D N1D O2D 121.8(4) . . ?
O3D N1D O1D 122.4(3) . . ?
O2D N1D O1D 115.8(3) . . ?
O3D N1D Dy1 175.5(3) . . ?
O2D N1D Dy1 57.61(19) . . ?
O1D N1D Dy1 58.36(19) . . ?
N1D O2D Dy1 96.7(2) . . ?
N1D O1D Dy1 95.7(2) . . ?
O3C N1C O1C 122.7(4) . . ?
O3C N1C O2C 121.9(4) . . ?
O1C N1C O2C 115.5(4) . . ?
O3C N1C Dy1 177.7(3) . . ?
O1C N1C Dy1 57.6(2) . . ?
O2C N1C Dy1 57.9(2) . . ?
N1C O2C Dy1 96.0(2) . . ?
N1C O1C Dy1 96.6(2) . . ?
C1M O1M Mn1 123.5(3) . . ?

loop_
_geom_bond_atom_site_label_1
_geom_bond_atom_site_label_2
_geom_bond_distance
_geom_bond_site_symmetry_2
_geom_bond_publ_flag
Mn1 O2A 2.146(3) . ?
Mn1 O3A 2.152(3) . ?
Mn1 O1M 2.217(3) . ?
Mn1 N2A 2.295(4) . ?
Mn1 N3A 2.365(3) . ?
Mn1 N1A 2.377(3) . ?
Dy1 O3A 2.291(3) . ?
Dy1 O2A 2.312(3) . ?
Dy1 O1C 2.464(3) . ?
Dy1 O2C 2.468(3) . ?
Dy1 O2D 2.472(3) . ?
Dy1 O1D 2.487(3) . ?
Dy1 O2E 2.517(3) . ?
Dy1 O1E 2.517(3) . ?
Dy1 O1A 2.556(3) . ?
Dy1 O4A 2.611(3) . ?
Dy1 N1C 2.898(4) . ?
Dy1 N1D 2.907(4) . ?
C1A O1A 1.439(5) . ?
C2A O1A 1.384(5) . ?
C2A C7A 1.384(6) . ?
C2A C3A 1.402(6) . ?
C3A O2A 1.351(5) . ?
C3A C4A 1.391(6) . ?
C4A C5A 1.396(6) . ?
C4A C9A 1.508(6) . ?
C5A C6A 1.376(6) . ?
C6A C7A 1.399(6) . ?
C6A C8A 1.505(6) . ?
C9A N1A 1.495(5) . ?
C10A N1A 1.467(5) . ?
C11A N1A 1.481(5) . ?
C11A C12A 1.500(6) . ?
C12A N2A 1.496(5) . ?
C13A N2A 1.492(6) . ?
C14A N2A 1.491(6) . ?
C14A C15A 1.501(7) . ?
C15A N3A 1.487(5) . ?
C16A N3A 1.473(5) . ?
C17A N3A 1.488(5) . ?
C17A C18A 1.507(5) . ?
C18A C19A 1.391(6) . ?
C18A C23A 1.398(6) . ?
C19A O3A 1.348(5) . ?
C19A C20A 1.401(5) . ?
C20A C21A 1.371(6) . ?
C20A O4A 1.391(5) . ?
C25A O4A 1.434(5) . ?
C21A C22A 1.394(6) . ?
C22A C23A 1.392(6) . ?
C22A C24A 1.502(5) . ?
N1E O3E 1.241(4) . ?
N1E O1E 1.260(4) . ?
N1E O2E 1.267(4) . ?
N1D O3D 1.221(4) . ?
N1D O2D 1.268(4) . ?
N1D O1D 1.277(4) . ?
N1C O3C 1.211(5) . ?
N1C O1C 1.268(4) . ?
N1C O2C 1.284(4) . ?
C1M O1M 1.421(5) . ?
